data_2209663
loop_
_publ_author_name
'Chopra, Deepak'
'Mohan, T. P.'
'Vishalakshi, B'

_publ_section_title
;
 1-Acetyl-3-(4-chlorophenyl)-5-(4-fluoro-3-phenoxyphenyl)-1<i>H</i>-pyrazole
;
_journal_coeditor_code SJ2086
_journal_issue 7
_journal_name_full 'Acta Crystallographica Section E'
_journal_page_first o2770
_journal_page_last o2772
_journal_paper_doi 10.1107/S1600536806020046
_journal_volume 62
_journal_year 2006
_chemical_formula_iupac 'C23 H18 Cl F N2 O2'
_chemical_formula_moiety 'C23 H18 Cl F N2 O2'
_chemical_formula_sum 'C23 H18 Cl F N2 O2'
_chemical_formula_weight 408.84
_chemical_name_systematic
;
1-Acetyl-3-(4-chlorophenyl)-5-(4-fluoro-3-phenoxyphenyl)-1H-pyrazole
;
_space_group_IT_number 14
_symmetry_cell_setting monoclinic
_symmetry_space_group_name_Hall '-P 2yn'
_symmetry_space_group_name_H-M 'P 1 21/n 1'
_atom_sites_solution_hydrogens geom
_atom_sites_solution_primary direct
_atom_sites_solution_secondary difmap
_cell_angle_alpha 90
_cell_angle_beta 96.237(11)
_cell_angle_gamma 90
_cell_formula_units_Z 4
_cell_length_a 14.577(10)
_cell_length_b 9.342(6)
_cell_length_c 14.994(10)
_cell_measurement_reflns_used 775
_cell_measurement_temperature 290(2)
_cell_measurement_theta_max 25.1
_cell_measurement_theta_min 1.3
_cell_volume 2030(2)
_computing_cell_refinement 'SAINT (Bruker, 2000)'
_computing_data_collection 'SMART (Bruker, 2000)'
_computing_data_reduction SAINT
_computing_molecular_graphics 'ORTEP-3 for Windows (Farrugia, 1999) and CAMERON (Watkin <i>et al.</i>, 1993)'
_computing_publication_material 'PLATON (Spek, 2003)'
_computing_structure_refinement 'SHELXL97 (Sheldrick, 1997)'
_computing_structure_solution 'SIR92 (Altomare <i>et al.</i>,  1993)'
_diffrn_ambient_temperature 290(2)
_diffrn_measured_fraction_theta_full 0.999
_diffrn_measured_fraction_theta_max 0.928
_diffrn_measurement_device_type 'Bruker SMART APEX CCD area-detector'
_diffrn_measurement_method '\f and \w'
_diffrn_radiation_monochromator graphite
_diffrn_radiation_source 'fine-focus sealed tube'
_diffrn_radiation_type MoK\a
_diffrn_radiation_wavelength 0.71073
_diffrn_reflns_av_R_equivalents 0.0201
_diffrn_reflns_av_sigmaI/netI 0.0184
_diffrn_reflns_limit_h_max 18
_diffrn_reflns_limit_h_min -17
_diffrn_reflns_limit_k_max 11
_diffrn_reflns_limit_k_min -12
_diffrn_reflns_limit_l_max 19
_diffrn_reflns_limit_l_min -18
_diffrn_reflns_number 15482
_diffrn_reflns_reduction_process
;
 ?
;
_diffrn_reflns_theta_full 25.00
_diffrn_reflns_theta_max 27.25
_diffrn_reflns_theta_min 2.06
_diffrn_standards_number 0
_exptl_absorpt_coefficient_mu 0.219
_exptl_absorpt_correction_T_max 0.9413
_exptl_absorpt_correction_T_min 0.8942
_exptl_absorpt_correction_type multi-scan
_exptl_absorpt_process_details '(SADABS; Sheldrick, 1996)'
_exptl_crystal_colour colourless
_exptl_crystal_density_diffrn 1.338
_exptl_crystal_density_method 'not measured'
_exptl_crystal_description block
_exptl_crystal_F_000 848
_exptl_crystal_size_max 0.41
_exptl_crystal_size_mid 0.28
_exptl_crystal_size_min 0.28
_refine_diff_density_max 0.203
_refine_diff_density_min -0.240
_refine_ls_extinction_method none
_refine_ls_goodness_of_fit_ref 1.038
_refine_ls_hydrogen_treatment mixed
_refine_ls_matrix_type full
_refine_ls_number_parameters 334
_refine_ls_number_reflns 4216
_refine_ls_number_restraints 0
_refine_ls_restrained_S_all 1.038
_refine_ls_R_factor_all 0.0614
_refine_ls_R_factor_gt 0.0461
_refine_ls_shift/su_max 0.000
_refine_ls_shift/su_mean 0.000
_refine_ls_structure_factor_coef Fsqd
_refine_ls_weighting_details 'calc w = 1/[\s^2^(Fo^2^)+(0.0612P)^2^+0.4522P] where P=(Fo^2^+2Fc^2^)/3'
_refine_ls_weighting_scheme calc
_refine_ls_wR_factor_gt 0.1185
_refine_ls_wR_factor_ref 0.1280
_reflns_number_gt 3210
_reflns_number_total 4216
_reflns_threshold_expression I>2\s(I)
_cod_data_source_file sj2086.cif
_cod_data_source_block I
_cod_depositor_comments
;
The following automatic conversions were performed:
'_symmetry_cell_setting' value 'Monoclinic' changed to 'monoclinic'
according to '/home/saulius/struct/CIF-dictionaries/cif_core.dic'
dictionary named 'cif_core.dic' version 2.4.1 from 2010-06-29.

Automatic conversion script
Id: cif_fix_enum 1527 2010-12-29 10:47:43Z saulius 

The following automatic conversions were performed:

'_symmetry_cell_setting' value 'Monoclinic' changed to 'monoclinic'
according to /home/saulius/struct/CIF-dictionaries/cif_core.dic
dictionary named 'cif_core.dic' version 2.4.1 from 2010-06-29.

Automatic conversion script
Id: cif_fix_values 1715 2011-07-08 13:25:40Z adriana 
;
_cod_original_sg_symbol_H-M 'P 21/n'
_cod_database_code 2209663
_cod_database_fobs_code 2209663

loop_
_symmetry_equiv_pos_as_xyz
x,y,z
1/2-x,1/2+y,1/2-z
-x,-y,-z
1/2+x,1/2-y,1/2+z

loop_
_atom_site_type_symbol
_atom_site_label
_atom_site_fract_x
_atom_site_fract_y
_atom_site_fract_z
_atom_site_U_iso_or_equiv
_atom_site_adp_type
_atom_site_calc_flag
_atom_site_refinement_flags
_atom_site_occupancy
Cl Cl1 0.58896(5) -0.12290(8) 0.83451(4) 0.0958(2) Uani d . 1
F F1 -0.11254(8) 0.23817(17) 0.46701(9) 0.0938(4) Uani d . 1
O O1 0.25467(11) 0.33426(19) 0.27230(9) 0.0833(5) Uani d . 1
O O2 -0.08661(10) -0.01124(19) 0.38324(9) 0.0849(5) Uani d . 1
N N1 0.30969(10) 0.21371(17) 0.39480(10) 0.0584(4) Uani d . 1
N N2 0.37270(9) 0.19870(16) 0.47019(9) 0.0540(4) Uani d . 1
C C1 -0.2396(2) -0.0297(3) 0.13743(18) 0.0961(9) Uani d . 1
C C2 -0.26362(18) -0.1065(3) 0.20925(18) 0.0879(7) Uani d . 1
C C3 -0.21149(14) -0.0989(2) 0.29021(15) 0.0671(5) Uani d . 1
C C4 -0.13530(11) -0.01127(19) 0.29923(11) 0.0532(4) Uani d . 1
C C5 -0.11105(14) 0.0675(2) 0.22842(12) 0.0595(5) Uani d . 1
C C6 -0.16390(18) 0.0572(2) 0.14716(15) 0.0785(6) Uani d . 1
C C7 -0.01343(12) 0.0828(2) 0.40085(12) 0.0618(5) Uani d . 1
C C8 -0.02653(12) 0.2072(2) 0.44622(13) 0.0647(5) Uani d . 1
C C9 0.04444(15) 0.2974(2) 0.47111(16) 0.0712(5) Uani d . 1
C C10 0.13153(13) 0.2635(2) 0.44926(13) 0.0617(5) Uani d . 1
C C11 0.14734(11) 0.14044(19) 0.40326(11) 0.0517(4) Uani d . 1
C C12 0.07386(13) 0.0493(2) 0.37977(12) 0.0583(4) Uani d . 1
C C13 0.24312(12) 0.0957(2) 0.38378(12) 0.0583(4) Uani d . 1
C C14 0.28650(14) -0.0116(2) 0.45263(15) 0.0614(5) Uani d . 1
C C15 0.36109(11) 0.07520(19) 0.50435(12) 0.0521(4) Uani d . 1
C C16 0.30980(13) 0.3286(2) 0.33907(13) 0.0656(5) Uani d . 1
C C17 0.37863(17) 0.4442(3) 0.36568(16) 0.0882(7) Uani d . 1
C C18 0.41721(11) 0.02750(19) 0.58518(12) 0.0533(4) Uani d . 1
C C19 0.40072(16) -0.1035(2) 0.62339(16) 0.0738(6) Uani d . 1
C C20 0.45300(18) -0.1486(3) 0.69990(18) 0.0817(7) Uani d . 1
C C21 0.52249(14) -0.0638(2) 0.73887(13) 0.0669(5) Uani d . 1
C C22 0.54080(14) 0.0667(2) 0.70258(13) 0.0635(5) Uani d . 1
C C23 0.48835(13) 0.1111(2) 0.62605(12) 0.0581(4) Uani d . 1
H H1 -0.273(2) -0.036(3) 0.086(2) 0.123(10) Uiso d . 1
H H2 -0.3152(19) -0.161(3) 0.2063(18) 0.105(8) Uiso d . 1
H H3 -0.2266(15) -0.152(2) 0.3379(15) 0.076(6) Uiso d . 1
H H5 -0.0603(15) 0.127(2) 0.2336(14) 0.070(6) Uiso d . 1
H H6 -0.1468(16) 0.113(3) 0.0992(16) 0.087(7) Uiso d . 1
H H9 0.0320(16) 0.382(3) 0.5026(16) 0.090(7) Uiso d . 1
H H10 0.1816(14) 0.328(2) 0.4661(13) 0.069(6) Uiso d . 1
H H12 0.0843(13) -0.035(2) 0.3517(13) 0.065(6) Uiso d . 1
H H13 0.2411(12) 0.059(2) 0.3247(14) 0.065(5) Uiso d . 1
H H14A 0.3111(14) -0.094(2) 0.4258(14) 0.076(6) Uiso d . 1
H H14B 0.2462(14) -0.049(2) 0.4873(13) 0.066(6) Uiso d . 1
H H19 0.3505(17) -0.165(3) 0.5952(17) 0.093(7) Uiso d . 1
H H17A 0.4399 0.4059 0.3673 0.132 Uiso calc R 1
H H17B 0.3690 0.4799 0.4240 0.132 Uiso calc R 1
H H17C 0.3711 0.5207 0.3228 0.132 Uiso calc R 1
H H20 0.4385(18) -0.236(3) 0.7207(17) 0.099(8) Uiso d . 1
H H22 0.5857(15) 0.122(2) 0.7283(14) 0.072(6) Uiso d . 1
H H23 0.5036(13) 0.201(2) 0.5983(13) 0.062(5) Uiso d . 1

loop_
_atom_site_aniso_label
_atom_site_aniso_U_11
_atom_site_aniso_U_22
_atom_site_aniso_U_33
_atom_site_aniso_U_12
_atom_site_aniso_U_13
_atom_site_aniso_U_23
Cl1 0.1114(5) 0.1010(5) 0.0724(4) 0.0275(4) -0.0023(3) 0.0233(3)
F1 0.0537(7) 0.1249(12) 0.1047(10) 0.0238(7) 0.0174(6) 0.0296(8)
O1 0.0761(9) 0.1128(12) 0.0587(8) 0.0076(9) -0.0035(7) 0.0176(8)
O2 0.0678(9) 0.1232(13) 0.0601(8) -0.0384(9) -0.0093(6) 0.0253(8)
N1 0.0459(8) 0.0739(10) 0.0545(8) -0.0025(7) 0.0013(6) 0.0057(7)
N2 0.0455(8) 0.0641(9) 0.0526(8) -0.0015(7) 0.0057(6) 0.0036(7)
C1 0.113(2) 0.0837(16) 0.0809(16) -0.0254(15) -0.0392(15) 0.0063(13)
C2 0.0772(15) 0.0867(16) 0.0937(17) -0.0301(13) -0.0188(13) 0.0045(13)
C3 0.0577(11) 0.0737(13) 0.0694(12) -0.0106(9) 0.0050(9) 0.0034(10)
C4 0.0413(8) 0.0625(10) 0.0550(9) 0.0015(7) 0.0020(7) 0.0012(8)
C5 0.0557(11) 0.0609(11) 0.0601(10) -0.0066(9) -0.0014(8) 0.0036(8)
C6 0.1007(17) 0.0685(13) 0.0615(12) -0.0144(12) -0.0129(11) 0.0115(10)
C7 0.0477(10) 0.0864(14) 0.0488(9) -0.0131(9) -0.0058(7) 0.0175(9)
C8 0.0481(10) 0.0812(14) 0.0648(11) 0.0132(9) 0.0057(8) 0.0191(10)
C9 0.0679(13) 0.0617(12) 0.0856(14) 0.0112(10) 0.0159(11) 0.0005(10)
C10 0.0541(11) 0.0625(11) 0.0685(11) -0.0042(9) 0.0068(9) -0.0082(9)
C11 0.0469(9) 0.0619(10) 0.0449(8) -0.0002(8) -0.0016(7) -0.0022(7)
C12 0.0612(11) 0.0648(12) 0.0471(9) -0.0057(9) -0.0015(8) -0.0023(8)
C13 0.0537(10) 0.0693(12) 0.0515(10) 0.0003(8) 0.0038(8) -0.0108(8)
C14 0.0493(10) 0.0595(11) 0.0753(12) -0.0005(9) 0.0063(9) -0.0077(10)
C15 0.0432(9) 0.0560(10) 0.0583(9) 0.0028(7) 0.0108(7) -0.0032(8)
C16 0.0578(11) 0.0825(13) 0.0579(10) 0.0055(10) 0.0130(9) 0.0127(10)
C17 0.0888(16) 0.0918(16) 0.0838(15) -0.0155(13) 0.0079(12) 0.0252(13)
C18 0.0458(9) 0.0545(10) 0.0609(10) 0.0051(7) 0.0121(7) 0.0027(8)
C19 0.0653(13) 0.0631(12) 0.0914(15) -0.0041(10) 0.0008(11) 0.0138(11)
C20 0.0816(15) 0.0669(14) 0.0969(16) 0.0005(12) 0.0113(13) 0.0292(12)
C21 0.0674(12) 0.0717(13) 0.0626(11) 0.0172(10) 0.0122(9) 0.0114(9)
C22 0.0573(11) 0.0681(13) 0.0638(11) 0.0038(10) 0.0012(9) 0.0015(9)
C23 0.0536(10) 0.0572(11) 0.0634(10) 0.0007(8) 0.0061(8) 0.0067(8)

loop_
_atom_type_symbol
_atom_type_description
_atom_type_scat_dispersion_real
_atom_type_scat_dispersion_imag
_atom_type_scat_source
O O 0.0106 0.0060 'International Tables Vol C Tables 4.2.6.8 and 6.1.1.4'
N N 0.0061 0.0033 'International Tables Vol C Tables 4.2.6.8 and 6.1.1.4'
F F 0.0171 0.0103 'International Tables Vol C Tables 4.2.6.8 and 6.1.1.4'
Cl Cl 0.1484 0.1585 'International Tables Vol C Tables 4.2.6.8 and 6.1.1.4'
H H 0.0000 0.0000 'International Tables Vol C Tables 4.2.6.8 and 6.1.1.4'
C C 0.0033 0.0016 'International Tables Vol C Tables 4.2.6.8 and 6.1.1.4'

loop_
_geom_angle_atom_site_label_1
_geom_angle_atom_site_label_2
_geom_angle_atom_site_label_3
_geom_angle
_geom_angle_publ_flag
C4 O2 C7 118.97(14) yes
C15 N2 N1 108.25(14) ?
C16 N1 N2 122.46(16) ?
C16 N1 C13 124.67(16) ?
N2 N1 C13 112.85(14) ?
C19 C18 C23 118.07(18) ?
C19 C18 C15 120.55(17) ?
C23 C18 C15 121.38(16) ?
C10 C11 C12 118.40(17) ?
C10 C11 C13 122.41(16) ?
C12 C11 C13 119.01(17) ?
N2 C15 C18 121.45(16) ?
N2 C15 C14 113.54(16) ?
C18 C15 C14 125.01(17) ?
C5 C4 C3 121.18(17) ?
C5 C4 O2 123.93(16) ?
C3 C4 O2 114.89(16) ?
C22 C23 C18 121.40(19) ?
C22 C23 H23 119.1(11) ?
C18 C23 H23 119.4(11) ?
C4 C5 C6 118.91(19) ?
C4 C5 H5 122.0(13) ?
C6 C5 H5 119.1(13) ?
C7 C12 C11 120.62(19) ?
C7 C12 H12 120.3(12) ?
C11 C12 H12 119.1(12) ?
C8 C7 C12 119.21(17) ?
C8 C7 O2 119.12(18) ?
C12 C7 O2 121.5(2) ?
N1 C13 C11 112.54(16) ?
N1 C13 C14 101.38(15) ?
C11 C13 C14 111.92(16) ?
N1 C13 H13 109.3(12) ?
C11 C13 H13 110.1(11) ?
C14 C13 H13 111.2(12) ?
C11 C10 C9 121.31(19) ?
C11 C10 H10 119.6(12) ?
C9 C10 H10 119.1(12) ?
C2 C3 C4 119.0(2) ?
C2 C3 H3 120.6(14) ?
C4 C3 H3 120.4(14) ?
O1 C16 N1 119.7(2) yes
O1 C16 C17 123.5(2) ?
N1 C16 C17 116.77(18) yes
C23 C22 C21 119.0(2) ?
C23 C22 H22 120.2(14) ?
C21 C22 H22 120.7(14) ?
C20 C21 C22 120.8(2) ?
C20 C21 Cl1 119.42(17) ?
C22 C21 Cl1 119.74(18) ?
C15 C14 C13 102.57(16) ?
C15 C14 H14B 113.2(13) ?
C13 C14 H14B 113.5(13) ?
C15 C14 H14A 111.5(12) ?
C13 C14 H14A 113.0(13) ?
H14B C14 H14A 103.5(18) ?
C20 C19 C18 120.8(2) ?
C20 C19 H19 119.6(15) ?
C18 C19 H19 119.6(14) ?
C8 C9 C10 119.1(2) ?
C8 C9 H9 118.4(14) ?
C10 C9 H9 122.6(14) ?
C9 C8 F1 120.1(2) ?
C9 C8 C7 121.37(18) ?
F1 C8 C7 118.50(19) ?
C1 C6 C5 120.4(2) ?
C1 C6 H6 121.7(14) ?
C5 C6 H6 117.9(15) ?
C3 C2 C1 120.5(2) ?
C3 C2 H2 117.0(18) ?
C1 C2 H2 122.5(17) ?
C21 C20 C19 119.8(2) ?
C21 C20 H20 124.4(17) ?
C19 C20 H20 115.8(17) ?
C16 C17 H17A 109.5 ?
C16 C17 H17B 109.5 ?
H17A C17 H17B 109.5 ?
C16 C17 H17C 109.5 ?
H17A C17 H17C 109.5 ?
H17B C17 H17C 109.5 ?
C6 C1 C2 120.0(2) ?
C6 C1 H1 121(2) ?
C2 C1 H1 119(2) ?

loop_
_geom_bond_atom_site_label_1
_geom_bond_atom_site_label_2
_geom_bond_distance
_geom_bond_publ_flag
Cl1 C21 1.732(2) ?
F1 C8 1.356(2) yes
O2 C4 1.377(2) yes
O2 C7 1.385(2) ?
O1 C16 1.215(2) yes
N2 C15 1.281(2) ?
N2 N1 1.384(2) yes
N1 C16 1.360(3) yes
N1 C13 1.466(2) yes
C18 C19 1.383(3) ?
C18 C23 1.387(3) ?
C18 C15 1.456(3) ?
C11 C10 1.373(3) ?
C11 C12 1.384(3) ?
C11 C13 1.516(3) ?
C15 C14 1.503(3) ?
C4 C5 1.370(3) ?
C4 C3 1.374(3) ?
C23 C22 1.372(3) ?
C23 H23 0.97(2) ?
C5 C6 1.372(3) ?
C5 H5 0.92(2) ?
C12 C7 1.380(3) ?
C12 H12 0.92(2) ?
C7 C8 1.371(3) ?
C13 C14 1.526(3) ?
C13 H13 0.95(2) ?
C10 C9 1.382(3) ?
C10 H10 0.96(2) ?
C3 C2 1.362(3) ?
C3 H3 0.92(2) ?
C16 C17 1.498(3) ?
C22 C21 1.373(3) ?
C22 H22 0.89(2) ?
C21 C20 1.366(3) ?
C14 H14B 0.90(2) ?
C14 H14A 0.95(2) ?
C19 C20 1.373(3) ?
C19 H19 0.99(3) ?
C9 C8 1.354(3) ?
C9 H9 0.95(2) ?
C6 C1 1.366(3) ?
C6 H6 0.95(2) ?
C2 C1 1.370(4) ?
C2 H2 0.90(3) ?
C20 H20 0.90(3) ?
C17 H17A 0.9600 ?
C17 H17B 0.9600 ?
C17 H17C 0.9600 ?
C1 H1 0.87(3) ?

loop_
_geom_hbond_atom_site_label_D
_geom_hbond_atom_site_label_H
_geom_hbond_atom_site_label_A
_geom_hbond_site_symmetry_A
_geom_hbond_distance_DH
_geom_hbond_distance_HA
_geom_hbond_distance_DA
_geom_hbond_angle_DHA
_geom_hbond_publ_flag
C13 H13 O1 2_545 0.96(2) 2.55(2) 3.385(3) 146(2) yes
C22 H22 O1 4_555 0.90(2) 2.50(2) 3.309(3) 150(2) yes

loop_
_geom_torsion_atom_site_label_1
_geom_torsion_atom_site_label_2
_geom_torsion_atom_site_label_3
_geom_torsion_atom_site_label_4
_geom_torsion
_geom_torsion_publ_flag
C15 N2 N1 C16 -174.17(16) ?
C15 N2 N1 C13 7.21(19) ?
N1 N2 C15 C18 -179.72(14) ?
N1 N2 C15 C14 0.9(2) ?
C19 C18 C15 N2 176.95(18) ?
C23 C18 C15 N2 -3.1(3) ?
C19 C18 C15 C14 -3.8(3) yes
C23 C18 C15 C14 176.23(17) ?
C7 O2 C4 C5 6.1(3) ?
C7 O2 C4 C3 -174.57(18) ?
C19 C18 C23 C22 -0.5(3) ?
C15 C18 C23 C22 179.52(17) ?
C3 C4 C5 C6 -0.4(3) ?
O2 C4 C5 C6 178.9(2) ?
C10 C11 C12 C7 1.1(3) ?
C13 C11 C12 C7 176.45(16) ?
C11 C12 C7 C8 -0.6(3) ?
C11 C12 C7 O2 -175.68(15) ?
C4 O2 C7 C8 100.0(2) ?
C4 O2 C7 C12 -84.9(2) ?
C16 N1 C13 C11 -70.4(2) ?
N2 N1 C13 C11 108.15(17) ?
C16 N1 C13 C14 169.85(18) ?
N2 N1 C13 C14 -11.57(19) ?
C10 C11 C13 N1 -16.8(2) ?
C12 C11 C13 N1 168.04(15) ?
C10 C11 C13 C14 96.6(2) yes
C12 C11 C13 C14 -78.5(2) ?
C12 C11 C10 C9 -0.7(3) ?
C13 C11 C10 C9 -175.87(19) ?
C5 C4 C3 C2 -0.3(3) ?
O2 C4 C3 C2 -179.6(2) ?
N2 N1 C16 O1 177.77(17) ?
C13 N1 C16 O1 -3.8(3) ?
N2 N1 C16 C17 -3.3(3) ?
C13 N1 C16 C17 175.10(18) yes
C18 C23 C22 C21 0.4(3) ?
C23 C22 C21 C20 -0.2(3) ?
C23 C22 C21 Cl1 179.08(15) ?
N2 C15 C14 C13 -7.9(2) ?
C18 C15 C14 C13 172.72(15) ?
N1 C13 C14 C15 10.78(18) ?
C11 C13 C14 C15 -109.38(17) ?
C23 C18 C19 C20 0.4(3) ?
C15 C18 C19 C20 -179.6(2) ?
C11 C10 C9 C8 -0.2(3) ?
C10 C9 C8 F1 179.91(18) ?
C10 C9 C8 C7 0.7(3) ?
C12 C7 C8 C9 -0.3(3) ?
O2 C7 C8 C9 174.86(18) ?
C12 C7 C8 F1 -179.52(16) ?
O2 C7 C8 F1 -4.3(2) ?
C4 C5 C6 C1 0.3(4) ?
C4 C3 C2 C1 1.1(4) ?
C22 C21 C20 C19 0.1(4) ?
Cl1 C21 C20 C19 -179.15(18) ?
C18 C19 C20 C21 -0.2(4) ?
C5 C6 C1 C2 0.5(4) ?
C3 C2 C1 C6 -1.2(5) ?
